data_4073614
loop_
_publ_author_name
'Fischer, Paul J.'
'Herm, Zoey R.'
'Kucera, Benjamin E.'

_publ_section_title
;
 [(2-(Trimethylammonium)ethyl)cyclopentadienyl]tricarbonylmetalates:&#x00A0;
 Group VI Metal Zwitterions
;
_journal_issue 18
_journal_name_full Organometallics
_journal_page_first 4680
_journal_paper_doi 10.1021/om700497z
_journal_volume 26
_journal_year 2007
_chemical_formula_moiety 'C13 H17 Cr I N O3, I'
_chemical_formula_sum 'C13 H17 Cr I2 N O3'
_chemical_formula_weight 541.08
_chemical_name_common 06189
_chemical_name_systematic
; 
 ? 
;
_space_group_IT_number 14
_symmetry_cell_setting monoclinic
_symmetry_space_group_name_Hall '-P 2ybc'
_symmetry_space_group_name_H-M 'P 1 21/c 1'
_atom_sites_solution_hydrogens geom
_atom_sites_solution_primary direct
_atom_sites_solution_secondary difmap
_audit_creation_method SHELXL-97
_cell_angle_alpha 90.00
_cell_angle_beta 91.3940(10)
_cell_angle_gamma 90.00
_cell_formula_units_Z 4
_cell_length_a 13.0640(9)
_cell_length_b 9.9270(7)
_cell_length_c 13.9859(10)
_cell_measurement_reflns_used 3141
_cell_measurement_temperature 173(2)
_cell_measurement_theta_max 26.33
_cell_measurement_theta_min 2.52
_cell_volume 1813.2(2)
_computing_cell_refinement 'SAINT, Bruker'
_computing_data_collection 'SMART, Bruker'
_computing_data_reduction 'SAINT, Bruker'
_computing_molecular_graphics 'SHELXTL, Bruker'
_computing_publication_material 'Bruker SHELXTL'
_computing_structure_refinement 'SHELXL-97 (Sheldrick, 1997)'
_computing_structure_solution 'SHELXS-97 (Sheldrick, 1990)'
_diffrn_ambient_temperature 173(2)
_diffrn_measured_fraction_theta_full 0.997
_diffrn_measured_fraction_theta_max 0.997
_diffrn_measurement_device_type 'Bruker SMART Platform CCD'
_diffrn_measurement_method 'area detector, omega scans per phi'
_diffrn_radiation_monochromator graphite
_diffrn_radiation_source 'normal-focus sealed tube'
_diffrn_radiation_type MoK\a
_diffrn_radiation_wavelength 0.71073
_diffrn_reflns_av_R_equivalents 0.0350
_diffrn_reflns_av_sigmaI/netI 0.0338
_diffrn_reflns_limit_h_max 16
_diffrn_reflns_limit_h_min -13
_diffrn_reflns_limit_k_max 12
_diffrn_reflns_limit_k_min -12
_diffrn_reflns_limit_l_max 17
_diffrn_reflns_limit_l_min -17
_diffrn_reflns_number 12610
_diffrn_reflns_theta_full 26.38
_diffrn_reflns_theta_max 26.38
_diffrn_reflns_theta_min 1.56
_exptl_absorpt_coefficient_mu 4.041
_exptl_absorpt_correction_T_max 0.8884
_exptl_absorpt_correction_T_min 0.3769
_exptl_absorpt_correction_type multi-scan
_exptl_absorpt_process_details 'SADABS, R. Blessing, 1995'
_exptl_crystal_colour red
_exptl_crystal_density_diffrn 1.982
_exptl_crystal_density_meas 0
_exptl_crystal_density_method 'not measured'
_exptl_crystal_description plate
_exptl_crystal_F_000 1024
_exptl_crystal_size_max 0.30
_exptl_crystal_size_mid 0.10
_exptl_crystal_size_min 0.03
_refine_diff_density_max 1.416
_refine_diff_density_min -1.082
_refine_diff_density_rms 0.113
_refine_ls_extinction_method none
_refine_ls_goodness_of_fit_ref 1.015
_refine_ls_hydrogen_treatment constr
_refine_ls_matrix_type full
_refine_ls_number_parameters 184
_refine_ls_number_reflns 3712
_refine_ls_number_restraints 0
_refine_ls_restrained_S_all 1.015
_refine_ls_R_factor_all 0.0395
_refine_ls_R_factor_gt 0.0317
_refine_ls_shift/su_max 0.001
_refine_ls_shift/su_mean 0.000
_refine_ls_structure_factor_coef Fsqd
_refine_ls_weighting_details 'calc w=1/[\s^2^(Fo^2^)+(0.0341P)^2^+5.3938P] where P=(Fo^2^+2Fc^2^)/3'
_refine_ls_weighting_scheme calc
_refine_ls_wR_factor_gt 0.0740
_refine_ls_wR_factor_ref 0.0772
_reflns_number_gt 3228
_reflns_number_total 3712
_reflns_threshold_expression >2sigma(I)
_cod_data_source_file om700497z.cif
_cod_data_source_block 10
_cod_depositor_comments
;
The following automatic conversions were performed:

'_symmetry_cell_setting' value 'Monoclinic' changed to 'monoclinic'
according to /home/saulius/struct/CIF-dictionaries/cif_core.dic
dictionary named 'cif_core.dic' version 2.4.1 from 2010-06-29.

Automatic conversion script
Id: cif_fix_values 1715 2011-07-08 13:25:40Z adriana 
;
_cod_original_sg_symbol_H-M P2(1)/c
_cod_database_code 4073614

loop_
_symmetry_equiv_pos_as_xyz
'x, y, z'
'-x, y+1/2, -z+1/2'
'-x, -y, -z'
'x, -y-1/2, z-1/2'

loop_
_atom_site_label
_atom_site_type_symbol
_atom_site_fract_x
_atom_site_fract_y
_atom_site_fract_z
_atom_site_U_iso_or_equiv
_atom_site_adp_type
_atom_site_occupancy
_atom_site_symmetry_multiplicity
_atom_site_calc_flag
_atom_site_refinement_flags
I1 I -0.05044(2) 0.61292(3) 0.22532(2) 0.03423(10) Uani 1 1 d .
I2 I 0.55761(2) 0.22192(3) 0.64499(2) 0.02740(9) Uani 1 1 d .
Cr1 Cr 0.13826(5) 0.67711(7) 0.14942(5) 0.02233(16) Uani 1 1 d .
O1 O -0.0127(4) 0.8181(5) 0.0151(3) 0.0629(13) Uani 1 1 d .
O2 O 0.2466(4) 0.9403(4) 0.1225(4) 0.0653(13) Uani 1 1 d .
O3 O 0.1518(3) 0.7742(4) 0.3545(2) 0.0417(9) Uani 1 1 d .
N1 N 0.3621(3) 0.2856(4) 0.3882(3) 0.0248(8) Uani 1 1 d .
C1 C 0.0426(4) 0.7637(5) 0.0669(4) 0.0397(12) Uani 1 1 d .
C2 C 0.2039(4) 0.8406(5) 0.1329(4) 0.0409(12) Uani 1 1 d .
C3 C 0.1451(4) 0.7389(5) 0.2777(3) 0.0287(10) Uani 1 1 d .
C4 C 0.2257(3) 0.4975(4) 0.1954(3) 0.0224(9) Uani 1 1 d .
C5 C 0.1453(3) 0.4537(4) 0.1328(3) 0.0253(9) Uani 1 1 d .
H5 H 0.0898 0.3888 0.1493 0.030 Uiso 1 1 calc R
C6 C 0.1571(4) 0.5161(5) 0.0435(3) 0.0309(10) Uani 1 1 d .
H6 H 0.1124 0.5012 -0.0146 0.037 Uiso 1 1 calc R
C7 C 0.2451(4) 0.5961(5) 0.0479(3) 0.0299(10) Uani 1 1 d .
H7 H 0.2756 0.6459 -0.0067 0.036 Uiso 1 1 calc R
C8 C 0.2877(4) 0.5853(5) 0.1420(3) 0.0293(10) Uani 1 1 d .
H8 H 0.3535 0.6268 0.1650 0.035 Uiso 1 1 calc R
C9 C 0.2467(4) 0.4516(4) 0.2968(3) 0.0269(9) Uani 1 1 d .
H9A H 0.1814 0.4381 0.3298 0.032 Uiso 1 1 calc R
H9B H 0.2869 0.5210 0.3320 0.032 Uiso 1 1 calc R
C10 C 0.3063(3) 0.3204(4) 0.2949(3) 0.0222(9) Uani 1 1 d .
H10A H 0.3570 0.3256 0.2436 0.027 Uiso 1 1 calc R
H10B H 0.2583 0.2463 0.2784 0.027 Uiso 1 1 calc R
C11 C 0.2920(4) 0.2931(5) 0.4707(3) 0.0399(12) Uani 1 1 d .
H11A H 0.3268 0.2572 0.5281 0.060 Uiso 1 1 calc R
H11B H 0.2303 0.2399 0.4565 0.060 Uiso 1 1 calc R
H11C H 0.2728 0.3872 0.4818 0.060 Uiso 1 1 calc R
C12 C 0.4004(4) 0.1436(5) 0.3807(4) 0.0348(11) Uani 1 1 d .
H12A H 0.4412 0.1210 0.4382 0.052 Uiso 1 1 calc R
H12B H 0.4430 0.1351 0.3243 0.052 Uiso 1 1 calc R
H12C H 0.3421 0.0819 0.3748 0.052 Uiso 1 1 calc R
C13 C 0.4512(4) 0.3786(5) 0.4037(3) 0.0326(11) Uani 1 1 d .
H13A H 0.4877 0.3546 0.4633 0.049 Uiso 1 1 calc R
H13B H 0.4265 0.4716 0.4078 0.049 Uiso 1 1 calc R
H13C H 0.4977 0.3706 0.3501 0.049 Uiso 1 1 calc R

loop_
_atom_site_aniso_label
_atom_site_aniso_U_11
_atom_site_aniso_U_22
_atom_site_aniso_U_33
_atom_site_aniso_U_23
_atom_site_aniso_U_13
_atom_site_aniso_U_12
I1 0.02299(17) 0.04009(18) 0.03977(18) -0.00703(14) 0.00416(13) -0.00051(13)
I2 0.02980(17) 0.02608(15) 0.02632(15) 0.00086(11) 0.00051(12) 0.00184(12)
Cr1 0.0236(4) 0.0233(3) 0.0201(3) 0.0014(3) -0.0004(3) 0.0027(3)
O1 0.065(3) 0.078(3) 0.046(2) 0.020(2) -0.009(2) 0.031(3)
O2 0.072(3) 0.038(2) 0.087(3) 0.014(2) 0.023(3) -0.013(2)
O3 0.039(2) 0.053(2) 0.033(2) -0.0167(17) -0.0055(16) 0.0046(17)
N1 0.027(2) 0.0224(18) 0.0245(18) 0.0037(14) -0.0028(15) 0.0006(15)
C1 0.047(3) 0.043(3) 0.030(2) 0.005(2) 0.004(2) 0.014(2)
C2 0.045(3) 0.036(3) 0.042(3) 0.007(2) 0.011(2) 0.002(3)
C3 0.025(2) 0.029(2) 0.032(3) -0.0017(19) -0.0019(19) 0.0029(19)
C4 0.019(2) 0.023(2) 0.025(2) 0.0010(17) 0.0007(17) 0.0054(17)
C5 0.023(2) 0.024(2) 0.029(2) -0.0015(17) -0.0001(18) 0.0039(17)
C6 0.033(3) 0.034(2) 0.026(2) -0.0072(19) -0.0049(19) 0.013(2)
C7 0.031(3) 0.038(3) 0.020(2) 0.0046(19) 0.0035(19) 0.008(2)
C8 0.025(2) 0.037(3) 0.026(2) 0.0020(19) 0.0028(19) 0.0018(19)
C9 0.027(2) 0.028(2) 0.026(2) 0.0044(18) 0.0009(18) 0.0096(19)
C10 0.019(2) 0.024(2) 0.023(2) -0.0010(17) -0.0051(17) 0.0042(17)
C11 0.047(3) 0.044(3) 0.029(2) 0.009(2) 0.007(2) 0.009(2)
C12 0.042(3) 0.023(2) 0.040(3) 0.007(2) -0.001(2) 0.009(2)
C13 0.035(3) 0.028(2) 0.034(3) 0.006(2) -0.013(2) -0.005(2)

loop_
_atom_type_symbol
_atom_type_description
_atom_type_scat_dispersion_real
_atom_type_scat_dispersion_imag
_atom_type_scat_source
C C 0.0033 0.0016 'International Tables Vol C Tables 4.2.6.8 and 6.1.1.4'
H H 0.0000 0.0000 'International Tables Vol C Tables 4.2.6.8 and 6.1.1.4'
N N 0.0061 0.0033 'International Tables Vol C Tables 4.2.6.8 and 6.1.1.4'
O O 0.0106 0.0060 'International Tables Vol C Tables 4.2.6.8 and 6.1.1.4'
Cr Cr 0.3209 0.6236 'International Tables Vol C Tables 4.2.6.8 and 6.1.1.4'
I I -0.4742 1.8119 'International Tables Vol C Tables 4.2.6.8 and 6.1.1.4'

loop_
_geom_angle_atom_site_label_1
_geom_angle_atom_site_label_2
_geom_angle_atom_site_label_3
_geom_angle
C2 Cr1 C1 80.0(3)
C2 Cr1 C3 79.8(2)
C1 Cr1 C3 116.5(2)
C2 Cr1 C8 86.7(2)
C1 Cr1 C8 138.5(2)
C3 Cr1 C8 99.24(19)
C2 Cr1 C7 86.3(2)
C1 Cr1 C7 101.3(2)
C3 Cr1 C7 136.32(19)
C8 Cr1 C7 38.31(17)
C2 Cr1 C6 119.6(2)
C1 Cr1 C6 90.2(2)
C3 Cr1 C6 150.44(19)
C8 Cr1 C6 62.88(18)
C7 Cr1 C6 37.32(18)
C2 Cr1 C4 120.4(2)
C1 Cr1 C4 151.3(2)
C3 Cr1 C4 88.50(18)
C8 Cr1 C4 37.82(16)
C7 Cr1 C4 63.54(16)
C6 Cr1 C4 62.78(16)
C2 Cr1 C5 146.8(2)
C1 Cr1 C5 114.6(2)
C3 Cr1 C5 114.79(18)
C8 Cr1 C5 62.37(17)
C7 Cr1 C5 62.29(17)
C6 Cr1 C5 36.99(16)
C4 Cr1 C5 37.33(16)
C2 Cr1 I1 131.71(17)
C1 Cr1 I1 75.98(17)
C3 Cr1 I1 74.62(15)
C8 Cr1 I1 137.09(13)
C7 Cr1 I1 139.03(14)
C6 Cr1 I1 101.85(13)
C4 Cr1 I1 99.28(11)
C5 Cr1 I1 81.43(12)
C11 N1 C13 110.3(4)
C11 N1 C12 108.2(4)
C13 N1 C12 109.3(4)
C11 N1 C10 111.2(4)
C13 N1 C10 109.8(3)
C12 N1 C10 107.9(3)
O1 C1 Cr1 177.6(5)
O2 C2 Cr1 178.4(5)
O3 C3 Cr1 178.0(4)
C8 C4 C5 106.7(4)
C8 C4 C9 126.1(4)
C5 C4 C9 127.0(4)
C8 C4 Cr1 69.3(3)
C5 C4 Cr1 72.4(2)
C9 C4 Cr1 126.9(3)
C6 C5 C4 108.5(4)
C6 C5 Cr1 70.2(3)
C4 C5 Cr1 70.3(2)
C6 C5 H5 125.8
C4 C5 H5 125.8
Cr1 C5 H5 125.8
C7 C6 C5 108.7(4)
C7 C6 Cr1 70.3(3)
C5 C6 Cr1 72.9(2)
C7 C6 H6 125.6
C5 C6 H6 125.6
Cr1 C6 H6 125.6
C6 C7 C8 107.5(4)
C6 C7 Cr1 72.4(3)
C8 C7 Cr1 70.4(3)
C6 C7 H7 126.2
C8 C7 H7 126.2
Cr1 C7 H7 126.2
C4 C8 C7 108.6(4)
C4 C8 Cr1 72.8(3)
C7 C8 Cr1 71.3(3)
C4 C8 H8 125.6
C7 C8 H8 125.6
Cr1 C8 H8 125.6
C4 C9 C10 109.0(3)
C4 C9 H9A 109.9
C10 C9 H9A 109.9
C4 C9 H9B 109.9
C10 C9 H9B 109.9
H9A C9 H9B 108.3
C9 C10 N1 114.6(3)
C9 C10 H10A 108.6
N1 C10 H10A 108.6
C9 C10 H10B 108.6
N1 C10 H10B 108.6
H10A C10 H10B 107.6
N1 C11 H11A 109.5
N1 C11 H11B 109.5
H11A C11 H11B 109.5
N1 C11 H11C 109.5
H11A C11 H11C 109.5
H11B C11 H11C 109.5
N1 C12 H12A 109.5
N1 C12 H12B 109.5
H12A C12 H12B 109.5
N1 C12 H12C 109.5
H12A C12 H12C 109.5
H12B C12 H12C 109.5
N1 C13 H13A 109.5
N1 C13 H13B 109.5
H13A C13 H13B 109.5
N1 C13 H13C 109.5
H13A C13 H13C 109.5
H13B C13 H13C 109.5

loop_
_geom_bond_atom_site_label_1
_geom_bond_atom_site_label_2
_geom_bond_distance
I1 Cr1 2.7817(8)
Cr1 C2 1.853(6)
Cr1 C1 1.887(5)
Cr1 C3 1.896(5)
Cr1 C8 2.159(5)
Cr1 C7 2.170(5)
Cr1 C6 2.197(4)
Cr1 C4 2.205(4)
Cr1 C5 2.232(4)
O1 C1 1.146(6)
O2 C2 1.147(7)
O3 C3 1.131(6)
N1 C11 1.492(6)
N1 C13 1.497(6)
N1 C12 1.501(6)
N1 C10 1.519(5)
C4 C8 1.415(6)
C4 C5 1.420(6)
C4 C9 1.508(6)
C5 C6 1.405(6)
C5 H5 1.0000
C6 C7 1.398(7)
C6 H6 1.0000
C7 C8 1.421(6)
C7 H7 1.0000
C8 H8 1.0000
C9 C10 1.518(6)
C9 H9A 0.9900
C9 H9B 0.9900
C10 H10A 0.9900
C10 H10B 0.9900
C11 H11A 0.9800
C11 H11B 0.9800
C11 H11C 0.9800
C12 H12A 0.9800
C12 H12B 0.9800
C12 H12C 0.9800
C13 H13A 0.9800
C13 H13B 0.9800
C13 H13C 0.9800

loop_
_geom_torsion_atom_site_label_1
_geom_torsion_atom_site_label_2
_geom_torsion_atom_site_label_3
_geom_torsion_atom_site_label_4
_geom_torsion
C2 Cr1 C1 O1 39(13)
C3 Cr1 C1 O1 112(13)
C8 Cr1 C1 O1 -34(13)
C7 Cr1 C1 O1 -45(13)
C6 Cr1 C1 O1 -81(13)
C4 Cr1 C1 O1 -99(13)
C5 Cr1 C1 O1 -109(13)
I1 Cr1 C1 O1 177(100)
C1 Cr1 C2 O2 -136(19)
C3 Cr1 C2 O2 104(19)
C8 Cr1 C2 O2 4(19)
C7 Cr1 C2 O2 -34(19)
C6 Cr1 C2 O2 -52(19)
C4 Cr1 C2 O2 22(19)
C5 Cr1 C2 O2 -16(20)
I1 Cr1 C2 O2 163(19)
C2 Cr1 C3 O3 -88(13)
C1 Cr1 C3 O3 -161(13)
C8 Cr1 C3 O3 -3(13)
C7 Cr1 C3 O3 -14(13)
C6 Cr1 C3 O3 47(13)
C4 Cr1 C3 O3 34(13)
C5 Cr1 C3 O3 61(13)
I1 Cr1 C3 O3 134(13)
C2 Cr1 C4 C8 -30.0(3)
C1 Cr1 C4 C8 100.9(5)
C3 Cr1 C4 C8 -107.2(3)
C7 Cr1 C4 C8 38.0(3)
C6 Cr1 C4 C8 80.0(3)
C5 Cr1 C4 C8 116.2(4)
I1 Cr1 C4 C8 178.6(2)
C2 Cr1 C4 C5 -146.2(3)
C1 Cr1 C4 C5 -15.3(5)
C3 Cr1 C4 C5 136.6(3)
C8 Cr1 C4 C5 -116.2(4)
C7 Cr1 C4 C5 -78.2(3)
C6 Cr1 C4 C5 -36.2(3)
I1 Cr1 C4 C5 62.4(2)
C2 Cr1 C4 C9 90.3(4)
C1 Cr1 C4 C9 -138.8(5)
C3 Cr1 C4 C9 13.1(4)
C8 Cr1 C4 C9 120.3(5)
C7 Cr1 C4 C9 158.3(4)
C6 Cr1 C4 C9 -159.7(4)
C5 Cr1 C4 C9 -123.5(5)
I1 Cr1 C4 C9 -61.1(4)
C8 C4 C5 C6 -1.2(5)
C9 C4 C5 C6 -176.7(4)
Cr1 C4 C5 C6 60.0(3)
C8 C4 C5 Cr1 -61.2(3)
C9 C4 C5 Cr1 123.3(4)
C2 Cr1 C5 C6 -57.9(5)
C1 Cr1 C5 C6 52.8(3)
C3 Cr1 C5 C6 -168.4(3)
C8 Cr1 C5 C6 -80.8(3)
C7 Cr1 C5 C6 -37.3(3)
C4 Cr1 C5 C6 -119.2(4)
I1 Cr1 C5 C6 123.0(3)
C2 Cr1 C5 C4 61.3(5)
C1 Cr1 C5 C4 172.0(3)
C3 Cr1 C5 C4 -49.2(3)
C8 Cr1 C5 C4 38.4(2)
C7 Cr1 C5 C4 81.9(3)
C6 Cr1 C5 C4 119.2(4)
I1 Cr1 C5 C4 -117.8(2)
C4 C5 C6 C7 1.4(5)
Cr1 C5 C6 C7 61.5(3)
C4 C5 C6 Cr1 -60.1(3)
C2 Cr1 C6 C7 30.0(4)
C1 Cr1 C6 C7 108.6(3)
C3 Cr1 C6 C7 -96.0(4)
C8 Cr1 C6 C7 -38.5(3)
C4 Cr1 C6 C7 -81.3(3)
C5 Cr1 C6 C7 -117.8(4)
I1 Cr1 C6 C7 -175.7(2)
C2 Cr1 C6 C5 147.8(3)
C1 Cr1 C6 C5 -133.6(3)
C3 Cr1 C6 C5 21.8(5)
C8 Cr1 C6 C5 79.3(3)
C7 Cr1 C6 C5 117.8(4)
C4 Cr1 C6 C5 36.5(3)
I1 Cr1 C6 C5 -57.9(3)
C5 C6 C7 C8 -1.1(5)
Cr1 C6 C7 C8 62.1(3)
C5 C6 C7 Cr1 -63.1(3)
C2 Cr1 C7 C6 -154.2(3)
C1 Cr1 C7 C6 -75.1(3)
C3 Cr1 C7 C6 134.7(3)
C8 Cr1 C7 C6 116.6(4)
C4 Cr1 C7 C6 79.1(3)
C5 Cr1 C7 C6 36.9(3)
I1 Cr1 C7 C6 6.4(4)
C2 Cr1 C7 C8 89.3(3)
C1 Cr1 C7 C8 168.3(3)
C3 Cr1 C7 C8 18.2(4)
C6 Cr1 C7 C8 -116.6(4)
C4 Cr1 C7 C8 -37.5(3)
C5 Cr1 C7 C8 -79.6(3)
I1 Cr1 C7 C8 -110.1(3)
C5 C4 C8 C7 0.5(5)
C9 C4 C8 C7 176.1(4)
Cr1 C4 C8 C7 -62.7(3)
C5 C4 C8 Cr1 63.2(3)
C9 C4 C8 Cr1 -121.2(4)
C6 C7 C8 C4 0.3(5)
Cr1 C7 C8 C4 63.7(3)
C6 C7 C8 Cr1 -63.4(3)
C2 Cr1 C8 C4 154.4(3)
C1 Cr1 C8 C4 -134.7(3)
C3 Cr1 C8 C4 75.3(3)
C7 Cr1 C8 C4 -117.3(4)
C6 Cr1 C8 C4 -79.7(3)
C5 Cr1 C8 C4 -37.9(2)
I1 Cr1 C8 C4 -2.0(4)
C2 Cr1 C8 C7 -88.3(3)
C1 Cr1 C8 C7 -17.4(5)
C3 Cr1 C8 C7 -167.4(3)
C6 Cr1 C8 C7 37.5(3)
C4 Cr1 C8 C7 117.3(4)
C5 Cr1 C8 C7 79.4(3)
I1 Cr1 C8 C7 115.3(3)
C8 C4 C9 C10 -92.1(5)
C5 C4 C9 C10 82.6(5)
Cr1 C4 C9 C10 177.9(3)
C4 C9 C10 N1 161.1(4)
C11 N1 C10 C9 51.2(5)
C13 N1 C10 C9 -71.2(5)
C12 N1 C10 C9 169.8(4)
